data_4118194
loop_
_publ_author_name
'Patrick S. Fier'
'John F. Hartwig'

_publ_section_title
;
 Copper-Mediated Fluorination of Aryl Iodides
;
_journal_name_full 'Journal of the American Chemical Society'
_journal_page_first 10795
_journal_page_last 10798
_journal_paper_doi 10.1021/ja304410x
_journal_volume 134
_journal_year 2012
_chemical_formula_sum 'C11 H18 Cu F3 N2 O3 S'
_chemical_formula_weight 378.87
_chemical_name_common PSF-IV-257
_chemical_name_systematic
;
 hartwig08
;
_space_group.centring_type P

_space_group_IT_number 19
_space_group.IT_number 19

_symmetry_cell_setting orthorhombic
_symmetry_space_group_name_Hall 'P 2ac 2ab'
_symmetry_space_group_name_H-M 'P 21 21 21'
_atom_sites_solution_hydrogens geom
_atom_sites_solution_primary direct
_atom_sites_solution_secondary difmap
_audit_creation_method SHELXL-97
_cell_angle_alpha 90.00
_cell_angle_beta 90.00
_cell_angle_gamma 90.00
_cell_formula_units_Z 4
_cell_length_a 9.2021(3)
_cell_length_b 10.0062(4)
_cell_length_c 17.8241(6)
_cell_measurement_reflns_used 9770
_cell_measurement_temperature 100(2)
_cell_measurement_theta_max 25.35
_cell_measurement_theta_min 2.33
_cell_volume 1641.21(10)
_computing_cell_refinement 'Bruker SAINT'
_computing_data_collection 'Bruker APEX2'
_computing_data_reduction 'Bruker SAINT'
_computing_molecular_graphics ORTEP-32
_computing_publication_material WinGX
_computing_structure_refinement SHELXL-97
_computing_structure_solution SIR-2011
_diffrn_ambient_temperature 100(2)
_diffrn_detector_area_resol_mean 8.366
_diffrn_measured_fraction_theta_full 1.000
_diffrn_measured_fraction_theta_max 0.999
_diffrn_measurement_device_type 'Bruker APEX-II CCD'
_diffrn_measurement_method 'phi and omega scans'
_diffrn_radiation_monochromator 'QUAZAR multilayer mirrors'
_diffrn_radiation_source 'microfocus sealed tube'
_diffrn_radiation_type MoK\a
_diffrn_radiation_wavelength 0.71073
_diffrn_reflns_av_R_equivalents 0.0300
_diffrn_reflns_av_sigmaI/netI 0.0264
_diffrn_reflns_limit_h_max 11
_diffrn_reflns_limit_h_min -11
_diffrn_reflns_limit_k_max 10
_diffrn_reflns_limit_k_min -12
_diffrn_reflns_limit_l_max 17
_diffrn_reflns_limit_l_min -21
_diffrn_reflns_number 13340
_diffrn_reflns_theta_full 25.00
_diffrn_reflns_theta_max 25.37
_diffrn_reflns_theta_min 2.29
_exptl_absorpt_coefficient_mu 1.497
_exptl_absorpt_correction_T_max 0.9565
_exptl_absorpt_correction_T_min 0.9156
_exptl_absorpt_correction_type multi-scan
_exptl_absorpt_process_details SADABS
_exptl_crystal_colour colorless
_exptl_crystal_density_diffrn 1.533
_exptl_crystal_description needle
_exptl_crystal_F_000 776
_exptl_crystal_size_max 0.06
_exptl_crystal_size_mid 0.05
_exptl_crystal_size_min 0.03
_refine_diff_density_max 0.230
_refine_diff_density_min -0.210
_refine_diff_density_rms 0.047
_refine_ls_abs_structure_details 'Flack H D (1983), Acta Cryst. A39, 876-881'
_refine_ls_abs_structure_Flack -0.011(10)
_refine_ls_extinction_method none
_refine_ls_goodness_of_fit_ref 1.025
_refine_ls_hydrogen_treatment constr
_refine_ls_matrix_type full
_refine_ls_number_parameters 196
_refine_ls_number_reflns 2993
_refine_ls_number_restraints 0
_refine_ls_restrained_S_all 1.025
_refine_ls_R_factor_all 0.0250
_refine_ls_R_factor_gt 0.0227
_refine_ls_shift/su_max 0.000
_refine_ls_shift/su_mean 0.000
_refine_ls_structure_factor_coef Fsqd
_refine_ls_weighting_details 'calc w=1/[\s^2^(Fo^2^)+(0.0271P)^2^+0.4890P] where P=(Fo^2^+2Fc^2^)/3'
_refine_ls_weighting_scheme calc
_refine_ls_wR_factor_gt 0.0516
_refine_ls_wR_factor_ref 0.0526
_reflns_number_gt 2842
_reflns_number_total 2993
_reflns_threshold_expression >2sigma(I)
_cod_data_source_file ja304410x_si_002.cif
_cod_data_source_block hartwig08
_cod_depositor_comments
;
The following automatic conversions were performed:

'_space_group.centring_type' value 'primitive' was replaced with the
value 'P' as specified in the replacement file
'/home/antanas/src/cod-tools/trunk/data/replacement-values/replacement_values.lst'.

Automatic conversion script
Id: cif_fix_values 5642 2017-10-24 12:04:52Z antanas 
;
_cod_database_code 4118194

loop_
_symmetry_equiv_pos_as_xyz
'x, y, z'
'-x+1/2, -y, z+1/2'
'x+1/2, -y+1/2, -z'
'-x, y+1/2, -z+1/2'

loop_
_atom_site_label
_atom_site_type_symbol
_atom_site_fract_x
_atom_site_fract_y
_atom_site_fract_z
_atom_site_U_iso_or_equiv
_atom_site_adp_type
_atom_site_occupancy
_atom_site_symmetry_multiplicity
_atom_site_calc_flag
_atom_site_refinement_flags
C1 C 0.9232(2) 0.6179(2) 0.73775(13) 0.0158(5) Uani 1 1 d .
C2 C 1.0772(2) 0.6150(2) 0.71347(14) 0.0178(5) Uani 1 1 d .
C3 C 1.1234(3) 0.4706(2) 0.69977(16) 0.0305(6) Uani 1 1 d .
H3A H 1.1032 0.4171 0.7446 0.046 Uiso 1 1 calc R
H3B H 1.2277 0.4676 0.6887 0.046 Uiso 1 1 calc R
H3C H 1.0691 0.4342 0.6571 0.046 Uiso 1 1 calc R
C4 C 1.1695(2) 0.6780(3) 0.77569(14) 0.0236(6) Uani 1 1 d .
H4A H 1.1403 0.7713 0.7828 0.035 Uiso 1 1 calc R
H4B H 1.2723 0.6743 0.7615 0.035 Uiso 1 1 calc R
H4C H 1.1549 0.6286 0.8226 0.035 Uiso 1 1 calc R
C5 C 1.0878(3) 0.6968(3) 0.64113(14) 0.0312(6) Uani 1 1 d .
H5A H 1.0243 0.6576 0.6029 0.047 Uiso 1 1 calc R
H5B H 1.1884 0.6963 0.6231 0.047 Uiso 1 1 calc R
H5C H 1.0575 0.7890 0.6511 0.047 Uiso 1 1 calc R
C6 C 0.4588(2) 0.8273(2) 0.90675(12) 0.0152(5) Uani 1 1 d .
C7 C 0.3866(3) 0.9074(2) 0.96577(13) 0.0198(5) Uani 1 1 d .
C8 C 0.2576(3) 0.9804(3) 0.93078(16) 0.0412(8) Uani 1 1 d .
H8A H 0.2922 1.0388 0.8904 0.062 Uiso 1 1 calc R
H8B H 0.2089 1.0343 0.9692 0.062 Uiso 1 1 calc R
H8C H 0.1891 0.9150 0.9103 0.062 Uiso 1 1 calc R
C9 C 0.4954(3) 1.0106(3) 0.99470(18) 0.0401(7) Uani 1 1 d .
H9A H 0.5798 0.9646 1.0161 0.060 Uiso 1 1 calc R
H9B H 0.4492 1.0657 1.0334 0.060 Uiso 1 1 calc R
H9C H 0.5271 1.0677 0.9531 0.060 Uiso 1 1 calc R
C10 C 0.3405(4) 0.8149(3) 1.02891(17) 0.0522(10) Uani 1 1 d .
H10A H 0.2714 0.7487 1.0096 0.078 Uiso 1 1 calc R
H10B H 0.2942 0.8672 1.0688 0.078 Uiso 1 1 calc R
H10C H 0.4261 0.7690 1.0491 0.078 Uiso 1 1 calc R
C11 C 0.3585(3) 0.3932(2) 0.90771(14) 0.0211(5) Uani 1 1 d .
N1 N 0.8046(2) 0.6246(2) 0.75617(11) 0.0176(4) Uani 1 1 d .
N2 N 0.5154(2) 0.76504(19) 0.86188(11) 0.0180(4) Uani 1 1 d .
O1 O 0.48795(16) 0.47135(14) 0.78701(9) 0.0180(3) Uani 1 1 d .
O2 O 0.49748(19) 0.23510(15) 0.81952(9) 0.0185(4) Uani 1 1 d .
O3 O 0.63648(18) 0.39671(17) 0.89221(10) 0.0268(4) Uani 1 1 d .
F1 F 0.23277(14) 0.37229(15) 0.87252(9) 0.0306(4) Uani 1 1 d .
F2 F 0.36469(19) 0.30789(15) 0.96490(8) 0.0369(4) Uani 1 1 d .
F3 F 0.35513(16) 0.51633(14) 0.93615(8) 0.0324(4) Uani 1 1 d .
S1 S 0.51355(6) 0.37214(5) 0.84478(3) 0.01558(13) Uani 1 1 d .
Cu1 Cu 0.61012(3) 0.66230(3) 0.786091(15) 0.01635(8) Uani 1 1 d .

loop_
_atom_site_aniso_label
_atom_site_aniso_U_11
_atom_site_aniso_U_22
_atom_site_aniso_U_33
_atom_site_aniso_U_23
_atom_site_aniso_U_13
_atom_site_aniso_U_12
C1 0.0206(12) 0.0150(11) 0.0118(11) -0.0001(9) -0.0009(9) -0.0006(9)
C2 0.0109(10) 0.0223(11) 0.0202(12) -0.0010(11) 0.0022(9) -0.0003(8)
C3 0.0202(12) 0.0310(14) 0.0402(17) -0.0118(12) 0.0007(13) 0.0042(11)
C4 0.0166(11) 0.0268(14) 0.0273(14) -0.0065(13) -0.0016(10) -0.0005(10)
C5 0.0249(14) 0.0463(17) 0.0224(14) 0.0093(12) 0.0036(11) -0.0093(12)
C6 0.0147(11) 0.0164(11) 0.0145(11) 0.0010(11) -0.0016(9) -0.0011(9)
C7 0.0242(12) 0.0212(12) 0.0140(12) -0.0042(10) -0.0017(11) 0.0031(12)
C8 0.0331(16) 0.058(2) 0.0326(17) -0.0242(15) -0.0108(13) 0.0208(15)
C9 0.0405(16) 0.0323(16) 0.0476(19) -0.0213(14) -0.0120(15) 0.0069(14)
C10 0.089(3) 0.0355(18) 0.0324(17) 0.0000(15) 0.0372(17) 0.0058(17)
C11 0.0281(14) 0.0173(11) 0.0180(13) -0.0004(10) 0.0027(10) 0.0006(10)
N1 0.0203(10) 0.0190(11) 0.0135(10) 0.0020(8) -0.0008(8) -0.0012(8)
N2 0.0182(10) 0.0198(10) 0.0158(10) -0.0007(9) 0.0005(9) -0.0021(8)
O1 0.0208(7) 0.0174(8) 0.0158(8) -0.0006(7) -0.0015(8) -0.0019(6)
O2 0.0219(9) 0.0176(8) 0.0159(8) -0.0027(7) -0.0005(7) 0.0012(7)
O3 0.0236(9) 0.0281(9) 0.0286(10) -0.0074(8) -0.0123(8) 0.0027(8)
F1 0.0212(7) 0.0389(9) 0.0318(9) -0.0018(7) 0.0054(6) -0.0030(7)
F2 0.0620(11) 0.0320(9) 0.0167(7) 0.0071(7) 0.0100(7) 0.0043(8)
F3 0.0416(9) 0.0213(7) 0.0342(9) -0.0100(7) 0.0145(7) 0.0013(7)
S1 0.0161(3) 0.0159(3) 0.0147(3) -0.0027(2) -0.0015(2) 0.0019(2)
Cu1 0.01427(13) 0.01976(14) 0.01501(14) -0.00218(13) 0.00298(12) -0.00036(12)

loop_
_atom_type_symbol
_atom_type_description
_atom_type_scat_dispersion_real
_atom_type_scat_dispersion_imag
_atom_type_scat_source
C C 0.0033 0.0016 'International Tables Vol C Tables 4.2.6.8 and 6.1.1.4'
H H 0.0000 0.0000 'International Tables Vol C Tables 4.2.6.8 and 6.1.1.4'
N N 0.0061 0.0033 'International Tables Vol C Tables 4.2.6.8 and 6.1.1.4'
O O 0.0106 0.0060 'International Tables Vol C Tables 4.2.6.8 and 6.1.1.4'
F F 0.0171 0.0103 'International Tables Vol C Tables 4.2.6.8 and 6.1.1.4'
S S 0.1246 0.1234 'International Tables Vol C Tables 4.2.6.8 and 6.1.1.4'
Cu Cu 0.3201 1.2651 'International Tables Vol C Tables 4.2.6.8 and 6.1.1.4'

loop_
_geom_angle_atom_site_label_1
_geom_angle_atom_site_label_2
_geom_angle_atom_site_label_3
_geom_angle
_geom_angle_site_symmetry_3
N1 C1 C2 177.7(3) .
C1 C2 C3 109.4(2) .
C1 C2 C5 107.26(19) .
C3 C2 C5 110.7(2) .
C1 C2 C4 108.1(2) .
C3 C2 C4 110.54(19) .
C5 C2 C4 110.7(2) .
C2 C3 H3A 109.5 .
C2 C3 H3B 109.5 .
H3A C3 H3B 109.5 .
C2 C3 H3C 109.5 .
H3A C3 H3C 109.5 .
H3B C3 H3C 109.5 .
C2 C4 H4A 109.5 .
C2 C4 H4B 109.5 .
H4A C4 H4B 109.5 .
C2 C4 H4C 109.5 .
H4A C4 H4C 109.5 .
H4B C4 H4C 109.5 .
C2 C5 H5A 109.5 .
C2 C5 H5B 109.5 .
H5A C5 H5B 109.5 .
C2 C5 H5C 109.5 .
H5A C5 H5C 109.5 .
H5B C5 H5C 109.5 .
N2 C6 C7 179.3(2) .
C6 C7 C10 108.8(2) .
C6 C7 C8 108.53(19) .
C10 C7 C8 112.2(3) .
C6 C7 C9 108.1(2) .
C10 C7 C9 110.2(2) .
C8 C7 C9 108.9(2) .
C7 C8 H8A 109.5 .
C7 C8 H8B 109.5 .
H8A C8 H8B 109.5 .
C7 C8 H8C 109.5 .
H8A C8 H8C 109.5 .
H8B C8 H8C 109.5 .
C7 C9 H9A 109.5 .
C7 C9 H9B 109.5 .
H9A C9 H9B 109.5 .
C7 C9 H9C 109.5 .
H9A C9 H9C 109.5 .
H9B C9 H9C 109.5 .
C7 C10 H10A 109.5 .
C7 C10 H10B 109.5 .
H10A C10 H10B 109.5 .
C7 C10 H10C 109.5 .
H10A C10 H10C 109.5 .
H10B C10 H10C 109.5 .
F2 C11 F3 107.61(19) .
F2 C11 F1 107.26(19) .
F3 C11 F1 107.68(19) .
F2 C11 S1 111.29(16) .
F3 C11 S1 111.01(16) .
F1 C11 S1 111.78(17) .
C1 N1 Cu1 171.9(2) .
C6 N2 Cu1 179.4(2) .
S1 O1 Cu1 120.87(9) .
S1 O2 Cu1 127.66(9) 4_646
O3 S1 O1 115.45(10) .
O3 S1 O2 115.19(10) .
O1 S1 O2 114.22(9) .
O3 S1 C11 103.55(11) .
O1 S1 C11 103.31(10) .
O2 S1 C11 102.71(11) .
N1 Cu1 N2 137.21(8) .
N1 Cu1 O1 107.92(7) .
N2 Cu1 O1 103.15(7) .
N1 Cu1 O2 104.09(7) 4_656
N2 Cu1 O2 102.54(7) 4_656
O1 Cu1 O2 93.56(6) 4_656

loop_
_geom_bond_atom_site_label_1
_geom_bond_atom_site_label_2
_geom_bond_distance
_geom_bond_site_symmetry_2
C1 N1 1.142(3) .
C1 C2 1.482(3) .
C2 C3 1.526(3) .
C2 C5 1.531(3) .
C2 C4 1.532(3) .
C3 H3A 0.9800 .
C3 H3B 0.9800 .
C3 H3C 0.9800 .
C4 H4A 0.9800 .
C4 H4B 0.9800 .
C4 H4C 0.9800 .
C5 H5A 0.9800 .
C5 H5B 0.9800 .
C5 H5C 0.9800 .
C6 N2 1.140(3) .
C6 C7 1.480(3) .
C7 C10 1.518(4) .
C7 C8 1.526(4) .
C7 C9 1.528(4) .
C8 H8A 0.9800 .
C8 H8B 0.9800 .
C8 H8C 0.9800 .
C9 H9A 0.9800 .
C9 H9B 0.9800 .
C9 H9C 0.9800 .
C10 H10A 0.9800 .
C10 H10B 0.9800 .
C10 H10C 0.9800 .
C11 F2 1.331(3) .
C11 F3 1.333(3) .
C11 F1 1.333(3) .
C11 S1 1.827(2) .
N1 Cu1 1.905(2) .
N2 Cu1 1.908(2) .
O1 S1 1.4496(17) .
O1 Cu1 2.2169(15) .
O2 S1 1.4509(16) .
O2 Cu1 2.2481(16) 4_646
O3 S1 1.4334(17) .
Cu1 O2 2.2481(16) 4_656
